data_7718284
loop_
_publ_author_name
'Chen, Leqi'
'Zhou, Zining'
'Yang, Yawen'
'Ye, Qiong'

_publ_section_title
;
 Tuning phase transition and fluorescence quenching in 0D
 organic-inorganic hybrid materials by precise organic cation
 modification.
;
_journal_issue 13
_journal_name_full 'Dalton transactions (Cambridge, England : 2003)'
_journal_page_first 5560
_journal_page_last 5567
_journal_paper_doi 10.1039/d5dt00057b
_journal_volume 54
_journal_year 2025
_chemical_formula_moiety '2(C6 H14 P), Br4 Mn'
_chemical_formula_sum 'C12 H28 Br4 Mn P2'
_chemical_formula_weight 608.86
_space_group_crystal_system tetragonal
_space_group_IT_number 92
_space_group_name_Hall 'P 4abw 2nw'
_space_group_name_H-M_alt 'P 41 21 2'
_atom_sites_solution_hydrogens geom
_atom_sites_solution_primary dual
_atom_sites_solution_secondary difmap
_audit_creation_date 2025-02-09
_audit_creation_method
;
Olex2 1.5
(compiled 2022.04.07 svn.rca3783a0 for OlexSys, GUI svn.r6498)
;
_audit_update_record
;
2025-02-09 deposited with the CCDC.	2025-02-28 downloaded from the CCDC.
;
_cell_angle_alpha 90
_cell_angle_beta 90
_cell_angle_gamma 90
_cell_formula_units_Z 4
_cell_length_a 9.22910(10)
_cell_length_b 9.22910(10)
_cell_length_c 27.9955(5)
_cell_measurement_reflns_used 9111
_cell_measurement_temperature 272.84(19)
_cell_measurement_theta_max 71.3560
_cell_measurement_theta_min 4.8380
_cell_volume 2384.55(6)
_computing_cell_refinement 'CrysAlisPro 1.171.43.129a (Rigaku OD, 2024)'
_computing_data_collection 'CrysAlisPro 1.171.43.129a (Rigaku OD, 2024)'
_computing_data_reduction 'CrysAlisPro 1.171.43.129a (Rigaku OD, 2024)'
_computing_molecular_graphics 'Olex2 1.5 (Dolomanov et al., 2009)'
_computing_publication_material 'Olex2 1.5 (Dolomanov et al., 2009)'
_computing_structure_refinement 'SHELXL 2019/3 (Sheldrick, 2015)'
_computing_structure_solution 'SHELXT 2018/2 (Sheldrick, 2018)'
_diffrn_ambient_environment N~2~
_diffrn_ambient_temperature 272.84(19)
_diffrn_detector 'Hybrid Pixel Array Detector'
_diffrn_detector_area_resol_mean 10.0000
_diffrn_detector_type 'HyPix-Arc 150'
_diffrn_measured_fraction_theta_full 1.000
_diffrn_measured_fraction_theta_max 0.992
_diffrn_measurement_details
;
List of Runs (angles in degrees, time in seconds):

  # Type    Start    End  Width  t~exp~   \w     \q     \k     \f   Frames
#--------------------------------------------------------------------------
  1  \w    -52.00 -25.00   0.50    0.05    --  -60.72 143.00 163.00   54
  2  \w    -97.00 -72.00   0.50    0.05    --  -74.13 143.00 163.00   50
  3  \w    -65.00 -40.00   0.50    0.05    --  -75.50 125.00  60.00   50
  4  \w    -78.00 -53.00   0.50    0.05    --  -60.72 127.00  -6.00   50
  5  \w    -93.00 -68.00   0.50    0.05    --  -75.50 127.00  -6.00   50
  6  \w   -104.00 -77.00   0.50    0.05    --  -75.50 125.00  60.00   54
  7  \w     76.00 124.00   0.50    0.05    --   75.18  30.00 120.00   96
  8  \w     69.00  94.00   0.50    0.05    --   75.18 143.00 163.00   50
  9  \w     76.00 123.00   0.50    0.05    --   75.12  30.00-150.00   94
 10  \w     31.00  68.00   0.50    0.05    --   60.54 -94.00 -30.00   74
 11  \w     56.00  81.00   0.50    0.05    --   60.54-127.00 -81.00   50
 12  \w     44.00  69.00   0.50    0.05    --   75.18-127.00 -81.00   50
 13  \w     45.00  95.00   0.50    0.05    --   60.54-143.00 108.00  100
 14  \w     34.00 105.00   0.50    0.05    --   75.12-143.00 108.00  142
 15  \w     46.00  82.00   0.50    0.05    --   75.12 -94.00 120.00   72
 16  \w     11.00  38.00   0.50    0.05    --   60.54 -30.00  30.00   54
 17  \w     11.00  36.00   0.50    0.05    --   60.54 -30.00  90.00   50
 18  \w     11.00  37.00   0.50    0.05    --   60.54 -30.00  60.00   52
 19  \w     12.00  37.00   0.50    0.05    --   60.54 -30.00   0.00   50
 20  \w     11.00  37.00   0.50    0.05    --   60.54 -30.00-120.00   52
 21  \w     12.00  38.00   0.50    0.05    --   60.54 -30.00-150.00   52
 22  \w   -115.00 -73.00   0.50    0.05    --  -75.50-125.00 -60.00   84
 23  \w   -118.00 -93.00   0.50    0.05    --  -74.13-125.00-150.00   50
 24  \w   -113.00 -75.00   0.50    0.05    --  -74.13-125.00-180.00   76
 25  \w   -100.00 -75.00   0.50    0.05    --  -75.50-127.00 -81.00   50
 26  \w   -112.00 -87.00   0.50    0.05    --  -74.13-143.00 108.00   50
;
_diffrn_measurement_device 'four-circle diffractometer'
_diffrn_measurement_device_type 'XtaLAB Synergy R, DW system, HyPix-Arc 150'
_diffrn_measurement_method '\w scans'
_diffrn_orient_matrix_type 'CrysAlisPro convention (1999,Acta A55,543-557)'
_diffrn_orient_matrix_UB_11 -0.1128502000
_diffrn_orient_matrix_UB_12 -0.0281046000
_diffrn_orient_matrix_UB_13 -0.0394987000
_diffrn_orient_matrix_UB_21 -0.1122997000
_diffrn_orient_matrix_UB_22 -0.0428747000
_diffrn_orient_matrix_UB_23 0.0381939000
_diffrn_orient_matrix_UB_31 -0.0501769000
_diffrn_orient_matrix_UB_32 0.1588009000
_diffrn_orient_matrix_UB_33 0.0033440000
_diffrn_radiation_monochromator mirror
_diffrn_radiation_probe x-ray
_diffrn_radiation_type 'Cu K\a'
_diffrn_radiation_wavelength 1.54178
_diffrn_reflns_av_R_equivalents 0.1177
_diffrn_reflns_av_unetI/netI 0.0411
_diffrn_reflns_Laue_measured_fraction_full 1.000
_diffrn_reflns_Laue_measured_fraction_max 0.992
_diffrn_reflns_limit_h_max 11
_diffrn_reflns_limit_h_min -11
_diffrn_reflns_limit_k_max 9
_diffrn_reflns_limit_k_min -10
_diffrn_reflns_limit_l_max 34
_diffrn_reflns_limit_l_min -32
_diffrn_reflns_number 16085
_diffrn_reflns_point_group_measured_fraction_full 0.994
_diffrn_reflns_point_group_measured_fraction_max 0.976
_diffrn_reflns_theta_full 67.679
_diffrn_reflns_theta_max 71.897
_diffrn_reflns_theta_min 5.046
_diffrn_source 'Rotating-anode X-ray tube'
_diffrn_source_target Mo
_diffrn_source_type 'Rigaku (Cu) X-ray Source'
_exptl_absorpt_coefficient_mu 13.530
_exptl_absorpt_correction_T_max 1.00000
_exptl_absorpt_correction_T_min 0.20963
_exptl_absorpt_correction_type multi-scan
_exptl_absorpt_process_details
;
CrysAlisPro 1.171.43.129a (Rigaku Oxford Diffraction, 2024)
Empirical absorption correction using spherical harmonics,
implemented in SCALE3 ABSPACK scaling algorithm.
;
_exptl_crystal_colour 'metallic yellowish black'
_exptl_crystal_colour_lustre metallic
_exptl_crystal_colour_modifier yellowish
_exptl_crystal_colour_primary black
_exptl_crystal_density_diffrn 1.696
_exptl_crystal_density_method 'not measured'
_exptl_crystal_description hexagonal
_exptl_crystal_F_000 1180
_exptl_crystal_size_max 0.12
_exptl_crystal_size_mid 0.11
_exptl_crystal_size_min 0.1
_refine_diff_density_max 0.696
_refine_diff_density_min -0.512
_refine_diff_density_rms 0.088
_refine_ls_abs_structure_details
;
 Flack x determined using 661 quotients [(I+)-(I-)]/[(I+)+(I-)]
 (Parsons, Flack and Wagner, Acta Cryst. B69 (2013) 249-259).
;
_refine_ls_abs_structure_Flack -0.006(11)
_refine_ls_extinction_coef 0.00121(19)
_refine_ls_extinction_expression Fc^*^=kFc[1+0.001xFc^2^\l^3^/sin(2\q)]^-1/4^
_refine_ls_extinction_method 'SHELXL-2019/2 (Sheldrick 2019)'
_refine_ls_goodness_of_fit_ref 1.103
_refine_ls_hydrogen_treatment constr
_refine_ls_matrix_type full
_refine_ls_number_parameters 110
_refine_ls_number_reflns 2292
_refine_ls_number_restraints 52
_refine_ls_restrained_S_all 1.099
_refine_ls_R_factor_all 0.0496
_refine_ls_R_factor_gt 0.0453
_refine_ls_shift/su_max 0.001
_refine_ls_shift/su_mean 0.000
_refine_ls_structure_factor_coef Fsqd
_refine_ls_weighting_details 'w=1/[\s^2^(Fo^2^)+(0.0842P)^2^] where P=(Fo^2^+2Fc^2^)/3'
_refine_ls_weighting_scheme calc
_refine_ls_wR_factor_gt 0.1338
_refine_ls_wR_factor_ref 0.1362
_reflns_Friedel_coverage 0.596
_reflns_Friedel_fraction_full 0.983
_reflns_Friedel_fraction_max 0.951
_reflns_number_gt 1984
_reflns_number_total 2292
_reflns_threshold_expression 'I > 2\s(I)'
_cod_data_source_file d5dt00057b2.cif
_cod_data_source_block 1
_cod_depositor_comments 'Adding full bibliography for 7718284--7718286.cif.'
_cod_original_cell_volume 2384.55(7)
_cod_database_code 7718284
_shelx_shelxl_version_number 2019/3
_chemical_oxdiff_formula 'C H P Mn Br '
_shelx_space_group_comment
;
The symmetry employed for this shelxl refinement is uniquely defined
by the following loop, which should always be used as a source of
symmetry information in preference to the above space-group names.
They are only intended as comments.
;
_shelx_estimated_absorpt_t_max 0.345
_shelx_estimated_absorpt_t_min 0.294
_olex2_refinement_description
;
1. Fixed Uiso
 At 1.2 times of:
  All C(H) groups, All C(H,H) groups, All C(H,H,H,H) groups
 At 1.5 times of:
  All C(H,H,H) groups
2. Restrained distances
 C5-C4
 1.5 with sigma of 0.01
3. Uiso/Uaniso restraints and constraints
C4 \\sim C5 \\sim C6 \\sim C5A \\sim C6A: within 2A with sigma of 0.01 and
sigma for terminal atoms of 0.02 within 2A
4. Same fragment restrains
{C4, C5A, C6A} sigma for 1-2: 0.01, 1-3: 0.01
as in
{C4, C5, C6}
5. Others
 Sof(H4BC)=Sof(H4BD)=Sof(C5A)=Sof(H5A)=Sof(C6A)=Sof(H6AA)=Sof(H6AB)=1-FVAR(1)
 Sof(H4AA)=Sof(H4AB)=Sof(C5)=Sof(H5)=Sof(C6)=Sof(H6A)=Sof(H6B)=FVAR(1)
6.a Secondary CH2 refined with riding coordinates:
 C4(H4AA,H4AB), C4(H4BC,H4BD)
6.b Aromatic/amide H refined with riding coordinates:
 C5(H5), C5A(H5A)
6.c X=CH2 refined with riding coordinates:
 C6(H6A,H6B), C6A(H6AA,H6AB)
6.d Idealised Me refined as rotating group:
 C1(H1A,H1B,H1C), C2(H2A,H2B,H2C), C3(H3A,H3B,H3C)
;
_olex2_submission_special_instructions 'No special instructions were received'
_oxdiff_exptl_absorpt_empirical_details
;
Empirical correction (ABSPACK) includes:
- Absorption correction using spherical harmonics
- Frame scaling
;
_oxdiff_exptl_absorpt_empirical_full_max 3.400
_oxdiff_exptl_absorpt_empirical_full_min 0.445

loop_
_space_group_symop_operation_xyz
'x, y, z'
'-y+1/2, x+1/2, z+1/4'
'-x, -y, z+1/2'
'y+1/2, -x+1/2, z+3/4'
'x+1/2, -y+1/2, -z+3/4'
'y, x, -z'
'-x+1/2, y+1/2, -z+1/4'
'-y, -x, -z+1/2'

loop_
_atom_site_label
_atom_site_type_symbol
_atom_site_fract_x
_atom_site_fract_y
_atom_site_fract_z
_atom_site_U_iso_or_equiv
_atom_site_adp_type
_atom_site_occupancy
_atom_site_site_symmetry_order
_atom_site_calc_flag
_atom_site_refinement_flags_posn
_atom_site_refinement_flags_adp
_atom_site_refinement_flags_occupancy
_atom_site_disorder_assembly
_atom_site_disorder_group
Br1 Br 0.29338(9) 0.46984(11) 0.56066(3) 0.0874(4) Uani 1 1 d . . . . .
Br2 Br 0.72481(9) 0.47082(12) 0.54267(3) 0.0903(4) Uani 1 1 d . . . . .
Mn1 Mn 0.48993(10) 0.48993(10) 0.500000 0.0569(4) Uani 1 2 d S T P . .
C1 C 0.5078(10) -0.1620(8) 0.6048(3) 0.089(3) Uani 1 1 d . . . . .
H1A H 0.431975 -0.168821 0.628200 0.133 Uiso 1 1 calc R U . . .
H1B H 0.600119 -0.171609 0.620309 0.133 Uiso 1 1 calc R U . . .
H1C H 0.496539 -0.237874 0.581676 0.133 Uiso 1 1 calc R U . . .
C2 C 0.3273(9) 0.0278(12) 0.5462(4) 0.104(3) Uani 1 1 d . . . . .
H2A H 0.324077 -0.036254 0.519171 0.155 Uiso 1 1 calc R U . . .
H2B H 0.315541 0.125978 0.535525 0.155 Uiso 1 1 calc R U . . .
H2C H 0.250698 0.003578 0.567937 0.155 Uiso 1 1 calc R U . . .
C3 C 0.5157(9) 0.1496(8) 0.6186(3) 0.078(2) Uani 1 1 d . . . . .
H3A H 0.437272 0.143772 0.641090 0.117 Uiso 1 1 calc R U . . .
H3B H 0.513222 0.241908 0.602852 0.117 Uiso 1 1 calc R U . . .
H3C H 0.606134 0.139064 0.635225 0.117 Uiso 1 1 calc R U . . .
C4 C 0.6419(8) 0.0224(10) 0.5328(3) 0.087(2) Uani 1 1 d D U . . .
H4AA H 0.615951 -0.032158 0.504462 0.104 Uiso 0.537(15) 1 calc R U P A 1
H4AB H 0.654539 0.122887 0.523620 0.104 Uiso 0.537(15) 1 calc R U P A 1
H4BC H 0.647766 -0.067510 0.514957 0.104 Uiso 0.463(15) 1 calc R U P A 2
H4BD H 0.620330 0.099672 0.510458 0.104 Uiso 0.463(15) 1 calc R U P A 2
C5 C 0.7822(13) -0.0350(17) 0.5525(7) 0.095(4) Uani 0.537(15) 1 d D U P A 1
H5 H 0.793729 -0.134230 0.556838 0.114 Uiso 0.537(15) 1 calc R U P A 1
C6 C 0.8900(16) 0.054(2) 0.5639(8) 0.114(6) Uani 0.537(15) 1 d D U P A 1
H6A H 0.879274 0.153583 0.559722 0.137 Uiso 0.537(15) 1 calc R U P A 1
H6B H 0.976186 0.017173 0.576083 0.137 Uiso 0.537(15) 1 calc R U P A 1
P1 P 0.49807(19) 0.00937(19) 0.57573(6) 0.0649(5) Uani 1 1 d . . . . .
C5A C 0.7862(16) 0.0518(19) 0.5563(8) 0.093(4) Uani 0.463(15) 1 d D U P A 2
H5A H 0.807026 0.144855 0.567041 0.112 Uiso 0.463(15) 1 calc R U P A 2
C6A C 0.8838(18) -0.052(2) 0.5619(8) 0.110(6) Uani 0.463(15) 1 d D U P A 2
H6AA H 0.864004 -0.145760 0.551221 0.132 Uiso 0.463(15) 1 calc R U P A 2
H6AB H 0.972114 -0.032016 0.576408 0.132 Uiso 0.463(15) 1 calc R U P A 2

loop_
_atom_site_aniso_label
_atom_site_aniso_U_11
_atom_site_aniso_U_22
_atom_site_aniso_U_33
_atom_site_aniso_U_23
_atom_site_aniso_U_13
_atom_site_aniso_U_12
Br1 0.0815(5) 0.1109(8) 0.0698(5) 0.0121(4) 0.0250(4) 0.0096(4)
Br2 0.0715(5) 0.1314(9) 0.0680(5) 0.0037(5) -0.0145(4) -0.0109(4)
Mn1 0.0635(5) 0.0635(5) 0.0437(7) -0.0021(4) 0.0021(4) -0.0014(6)
C1 0.116(7) 0.067(4) 0.084(6) 0.000(4) 0.014(5) 0.000(4)
C2 0.077(5) 0.145(9) 0.089(6) -0.010(6) -0.019(4) 0.002(5)
C3 0.090(5) 0.068(4) 0.074(5) -0.003(4) -0.007(4) -0.004(4)
C4 0.087(4) 0.112(6) 0.060(4) 0.000(4) 0.003(4) -0.013(4)
C5 0.087(7) 0.115(9) 0.084(7) 0.002(8) 0.013(6) -0.003(8)
C6 0.089(10) 0.133(13) 0.121(11) 0.000(12) 0.003(9) -0.009(11)
P1 0.0657(9) 0.0712(10) 0.0578(9) -0.0008(8) -0.0021(7) -0.0012(9)
C5A 0.087(7) 0.108(9) 0.083(7) -0.007(8) 0.003(7) -0.013(9)
C6A 0.097(11) 0.137(14) 0.096(11) 0.009(12) -0.004(10) -0.005(12)

loop_
_atom_type_symbol
_atom_type_description
_atom_type_scat_dispersion_real
_atom_type_scat_dispersion_imag
_atom_type_scat_source
C C 0.0181 0.0091 'International Tables Vol C Tables 4.2.6.8 and 6.1.1.4'
H H 0.0000 0.0000 'International Tables Vol C Tables 4.2.6.8 and 6.1.1.4'
Br Br -0.6763 1.2805 'International Tables Vol C Tables 4.2.6.8 and 6.1.1.4'
Mn Mn -0.5299 2.8052 'International Tables Vol C Tables 4.2.6.8 and 6.1.1.4'
P P 0.2955 0.4335 'International Tables Vol C Tables 4.2.6.8 and 6.1.1.4'

loop_
_geom_angle_atom_site_label_1
_geom_angle_atom_site_label_2
_geom_angle_atom_site_label_3
_geom_angle
_geom_angle_site_symmetry_1
_geom_angle_site_symmetry_3
_geom_angle_publ_flag
Br1 Mn1 Br1 110.87(7) . 6_556 ?
Br2 Mn1 Br1 107.61(3) 6_556 6_556 ?
Br2 Mn1 Br1 109.96(3) 6_556 . ?
Br2 Mn1 Br1 109.96(3) . 6_556 ?
Br2 Mn1 Br1 107.61(3) . . ?
Br2 Mn1 Br2 110.85(7) . 6_556 ?
H1A C1 H1B 109.5 . . ?
H1A C1 H1C 109.5 . . ?
H1B C1 H1C 109.5 . . ?
P1 C1 H1A 109.5 . . ?
P1 C1 H1B 109.5 . . ?
P1 C1 H1C 109.5 . . ?
H2A C2 H2B 109.5 . . ?
H2A C2 H2C 109.5 . . ?
H2B C2 H2C 109.5 . . ?
P1 C2 H2A 109.5 . . ?
P1 C2 H2B 109.5 . . ?
P1 C2 H2C 109.5 . . ?
H3A C3 H3B 109.5 . . ?
H3A C3 H3C 109.5 . . ?
H3B C3 H3C 109.5 . . ?
P1 C3 H3A 109.5 . . ?
P1 C3 H3B 109.5 . . ?
P1 C3 H3C 109.5 . . ?
H4AA C4 H4AB 108.0 . . ?
H4BC C4 H4BD 107.9 . . ?
C5 C4 H4AA 109.3 . . ?
C5 C4 H4AB 109.3 . . ?
C5 C4 P1 111.6(9) . . ?
P1 C4 H4AA 109.3 . . ?
P1 C4 H4AB 109.3 . . ?
P1 C4 H4BC 109.2 . . ?
P1 C4 H4BD 109.2 . . ?
C5A C4 H4BC 109.2 . . ?
C5A C4 H4BD 109.2 . . ?
C5A C4 P1 111.9(10) . . ?
C4 C5 H5 119.5 . . ?
C6 C5 C4 121.0(13) . . ?
C6 C5 H5 119.5 . . ?
C5 C6 H6A 120.0 . . ?
C5 C6 H6B 120.0 . . ?
H6A C6 H6B 120.0 . . ?
C1 P1 C2 109.9(6) . . ?
C1 P1 C4 109.2(4) . . ?
C2 P1 C4 109.6(5) . . ?
C3 P1 C1 109.5(4) . . ?
C3 P1 C2 109.0(4) . . ?
C3 P1 C4 109.7(4) . . ?
C4 C5A H5A 119.3 . . ?
C6A C5A C4 121.3(14) . . ?
C6A C5A H5A 119.3 . . ?
C5A C6A H6AA 120.0 . . ?
C5A C6A H6AB 120.0 . . ?
H6AA C6A H6AB 120.0 . . ?

loop_
_geom_bond_atom_site_label_1
_geom_bond_atom_site_label_2
_geom_bond_distance
_geom_bond_site_symmetry_2
_geom_bond_publ_flag
Br1 Mn1 2.4918(10) . ?
Br2 Mn1 2.4814(11) . ?
C1 H1A 0.9600 . ?
C1 H1B 0.9600 . ?
C1 H1C 0.9600 . ?
C1 P1 1.781(8) . ?
C2 H2A 0.9600 . ?
C2 H2B 0.9600 . ?
C2 H2C 0.9600 . ?
C2 P1 1.788(8) . ?
C3 H3A 0.9600 . ?
C3 H3B 0.9600 . ?
C3 H3C 0.9600 . ?
C3 P1 1.774(8) . ?
C4 H4AA 0.9700 . ?
C4 H4AB 0.9700 . ?
C4 H4BC 0.9700 . ?
C4 H4BD 0.9700 . ?
C4 C5 1.504(10) . ?
C4 P1 1.794(8) . ?
C4 C5A 1.509(13) . ?
C5 H5 0.9300 . ?
C5 C6 1.330(17) . ?
C6 H6A 0.9300 . ?
C6 H6B 0.9300 . ?
C5A H5A 0.9300 . ?
C5A C6A 1.328(18) . ?
C6A H6AA 0.9300 . ?
C6A H6AB 0.9300 . ?

loop_
_geom_torsion_atom_site_label_1
_geom_torsion_atom_site_label_2
_geom_torsion_atom_site_label_3
_geom_torsion_atom_site_label_4
_geom_torsion
_geom_torsion_site_symmetry_1
_geom_torsion_site_symmetry_2
_geom_torsion_site_symmetry_3
_geom_torsion_site_symmetry_4
_geom_torsion_publ_flag
C5 C4 P1 C1 -42.8(9) . . . . ?
C5 C4 P1 C2 -163.2(8) . . . . ?
C5 C4 P1 C3 77.1(8) . . . . ?
P1 C4 C5 C6 -107.9(18) . . . . ?
P1 C4 C5A C6A 103(2) . . . . ?
C5A C4 P1 C1 -76.4(9) . . . . ?
C5A C4 P1 C2 163.2(9) . . . . ?
C5A C4 P1 C3 43.5(9) . . . . ?
